data_4029026
loop_
_publ_author_name
'Su, Chicheung'
'Guang, Jie'
'Williard, Paul G.'

_publ_section_title
;
 Structures of Lithium N-Monosubstituted Anilides: Trisolvated Monomer to
 Tetrasolvated Dimer.
;
_journal_issue 3
_journal_name_full 'The Journal of organic chemistry'
_journal_page_first 1032
_journal_paper_doi 10.1021/jo402498z
_journal_volume 79
_journal_year 2014
_chemical_formula_sum 'C13 H20 Li N O'
_chemical_formula_weight 213.24
_chemical_name_common ccs09jul12
_space_group_crystal_system monoclinic
_space_group_IT_number 14
_space_group_name_Hall '-P 2yn'
_space_group_name_H-M_alt 'P 1 21/n 1'
_symmetry_space_group_name_Hall '-P 2yn'
_symmetry_space_group_name_H-M 'P 1 21/n 1'
_atom_sites_solution_hydrogens geom
_atom_sites_solution_primary direct
_atom_sites_solution_secondary difmap
_cell_angle_alpha 90
_cell_angle_beta 97.819(5)
_cell_angle_gamma 90
_cell_formula_units_Z 4
_cell_length_a 9.3268(14)
_cell_length_b 9.5932(16)
_cell_length_c 14.897(2)
_cell_measurement_reflns_used 2196
_cell_measurement_temperature 198.(2)
_cell_measurement_theta_max 20.7553
_cell_measurement_theta_min 2.5330
_cell_volume 1320.5(3)
_computing_cell_refinement 'SAINT V8.32B (Bruker AXS Inc., 2013)'
_computing_data_collection 'Bruker Instrument Service v3.0.21'
_computing_data_reduction 'SAINT V8.32B (Bruker AXS Inc., 2013)'
_computing_structure_refinement 'SHELXL-2013 (Sheldrick, 2013)'
_computing_structure_solution 'SHELXS-97 (Sheldrick, 2008)'
_diffrn_ambient_temperature 198.(2)
_diffrn_detector_area_resol_mean 10.4167
_diffrn_measured_fraction_theta_full 0.998
_diffrn_measured_fraction_theta_max 0.998
_diffrn_radiation_wavelength 0.71073
_diffrn_reflns_av_R_equivalents 0.0627
_diffrn_reflns_av_sigmaI/netI 0.0487
_diffrn_reflns_limit_h_max 9
_diffrn_reflns_limit_h_min -9
_diffrn_reflns_limit_k_max 10
_diffrn_reflns_limit_k_min -10
_diffrn_reflns_limit_l_max 15
_diffrn_reflns_limit_l_min -15
_diffrn_reflns_number 7103
_diffrn_reflns_theta_full 21.83
_diffrn_reflns_theta_max 21.83
_diffrn_reflns_theta_min 2.44
_exptl_absorpt_coefficient_mu 0.066
_exptl_absorpt_correction_T_max 0.98
_exptl_absorpt_correction_T_min 0.88
_exptl_absorpt_correction_type multi-scan
_exptl_absorpt_process_details 'SADABS V2012/1 (Bruker AXS Inc.)'
_exptl_crystal_colour colourless
_exptl_crystal_density_diffrn 1.073
_exptl_crystal_density_method 'not measured'
_exptl_crystal_description brick
_exptl_crystal_F_000 464
_exptl_crystal_size_max 0.300
_exptl_crystal_size_mid 0.250
_exptl_crystal_size_min 0.250
_refine_diff_density_max 0.592
_refine_diff_density_min -0.460
_refine_ls_extinction_method none
_refine_ls_goodness_of_fit_ref 1.065
_refine_ls_hydrogen_treatment constr
_refine_ls_matrix_type full
_refine_ls_number_parameters 148
_refine_ls_number_reflns 1573
_refine_ls_number_restraints 0
_refine_ls_restrained_S_all 1.065
_refine_ls_R_factor_all 0.1501
_refine_ls_R_factor_gt 0.1051
_refine_ls_shift/su_max 4.194
_refine_ls_shift/su_mean 0.170
_refine_ls_structure_factor_coef Fsqd
_refine_ls_weighting_details 'w=1/[\s^2^(Fo^2^)+(0.1167P)^2^+3.3567P] where P=(Fo^2^+2Fc^2^)/3'
_refine_ls_weighting_scheme calc
_refine_ls_wR_factor_gt 0.2539
_refine_ls_wR_factor_ref 0.2883
_reflns_number_gt 1061
_reflns_number_total 1573
_reflns_threshold_expression 'I > 2\s(I)'
_cod_data_source_file jo402498z_si_002.cif
_cod_data_source_block 958145
_cod_original_cell_volume 1320.5(4)
_cod_database_code 4029026

loop_
_space_group_symop_operation_xyz
'x, y, z'
'-x+1/2, y+1/2, -z+1/2'
'-x, -y, -z'
'x-1/2, -y-1/2, z-1/2'

loop_
_atom_site_type_symbol
_atom_site_label
_atom_site_fract_x
_atom_site_fract_y
_atom_site_fract_z
_atom_site_U_iso_or_equiv
_atom_site_adp_type
_atom_site_calc_flag
_atom_site_refinement_flags_adp
_atom_site_refinement_flags_posn
_atom_site_occupancy
C C1 0.5728(7) 0.7428(6) 0.9150(4) 0.0601(19) Uani d . . 1
H H1A 0.5244 0.7863 0.8595 0.09 Uiso calc U R 1
H H1B 0.6585 0.692 0.9015 0.09 Uiso calc U R 1
H H1C 0.6021 0.8151 0.9603 0.09 Uiso calc U R 1
C C2 0.3500(6) 0.7049(6) 0.9748(3) 0.0418(15) Uani d . . 1
C C3 0.2454(6) 0.6157(6) 1.0049(4) 0.0483(16) Uani d . . 1
H H3 0.2593 0.5177 1.0034 0.058 Uiso calc U R 1
C C4 0.1243(6) 0.6676(7) 1.0362(4) 0.0582(18) Uani d . . 1
H H4 0.0566 0.6055 1.0571 0.07 Uiso calc U R 1
C C5 0.1003(7) 0.8097(7) 1.0375(4) 0.0637(19) Uani d . . 1
H H5 0.0169 0.846 1.0594 0.076 Uiso calc U R 1
C C6 0.1984(8) 0.8969(7) 1.0068(4) 0.0629(19) Uani d . . 1
H H6 0.1821 0.9947 1.0072 0.075 Uiso calc U R 1
C C7 0.3201(6) 0.8470(6) 0.9751(4) 0.0494(16) Uani d . . 1
H H7 0.3851 0.9107 0.9531 0.059 Uiso calc U R 1
C C8 0.2230(9) 0.2293(11) 0.8261(7) 0.140(5) Uani d . . 1
H H8A 0.2156 0.3071 0.8679 0.21 Uiso calc U R 1
H H8B 0.1924 0.143 0.8531 0.21 Uiso calc U R 1
H H8C 0.1605 0.2472 0.7689 0.21 Uiso calc U R 1
C C9 0.3684(14) 0.2157(12) 0.8093(8) 0.188(7) Uani d . . 1
H H9 0.4096 0.1714 0.868 0.226 Uiso calc U R 1
C C10 0.4190(16) 0.1175(9) 0.7490(7) 0.147(5) Uani d . . 1
H H10A 0.3414 0.0936 0.6993 0.176 Uiso calc U R 1
H H10B 0.4524 0.031 0.7816 0.176 Uiso calc U R 1
C C11 0.5378(13) 0.1864(12) 0.7140(6) 0.128(4) Uani d . . 1
H H11A 0.6303 0.1377 0.7338 0.154 Uiso calc U R 1
H H11B 0.5214 0.1894 0.647 0.154 Uiso calc U R 1
C C12 0.5395(14) 0.3162(14) 0.7491(9) 0.215(9) Uani d . . 1
H H12 0.4626 0.3488 0.7002 0.258 Uiso calc U R 1
C C13 0.6290(10) 0.4316(12) 0.7365(6) 0.130(4) Uani d . . 1
H H13A 0.7159 0.4285 0.7816 0.195 Uiso calc U R 1
H H13B 0.576 0.5182 0.7438 0.195 Uiso calc U R 1
H H13C 0.6572 0.4282 0.6755 0.195 Uiso calc U R 1
Li Li1 0.4852(11) 0.4450(10) 0.9222(7) 0.054(3) Uani d . . 1
N N1 0.4732(5) 0.6459(5) 0.9504(3) 0.0515(14) Uani d . . 1
O O1 0.4486(4) 0.3329(4) 0.8158(3) 0.0521(13) Uani d . . 1

loop_
_atom_site_aniso_label
_atom_site_aniso_U_11
_atom_site_aniso_U_22
_atom_site_aniso_U_33
_atom_site_aniso_U_12
_atom_site_aniso_U_13
_atom_site_aniso_U_23
C1 0.069(5) 0.054(4) 0.060(4) 0.000(3) 0.022(4) 0.006(3)
C2 0.043(4) 0.047(4) 0.034(3) 0.008(3) 0.000(3) -0.005(3)
C3 0.055(4) 0.038(3) 0.050(4) 0.003(3) -0.001(3) -0.004(3)
C4 0.046(4) 0.062(4) 0.067(4) 0.000(3) 0.008(3) -0.002(3)
C5 0.045(4) 0.070(5) 0.074(5) 0.014(4) 0.003(4) -0.009(4)
C6 0.075(5) 0.048(4) 0.063(4) 0.022(4) -0.001(4) -0.005(3)
C7 0.061(4) 0.038(4) 0.046(4) 0.001(3) -0.003(3) 0.003(3)
C8 0.063(6) 0.176(10) 0.171(10) -0.045(6) -0.022(6) 0.080(8)
C9 0.216(13) 0.174(10) 0.212(12) -0.153(10) 0.162(11) -0.148(10)
C10 0.296(16) 0.054(5) 0.085(7) -0.034(8) 0.011(9) -0.012(5)
C11 0.189(12) 0.117(9) 0.083(7) 0.074(8) 0.034(7) -0.003(6)
C12 0.227(13) 0.240(14) 0.220(13) -0.169(12) 0.181(12) -0.194(12)
C13 0.106(7) 0.202(11) 0.088(6) -0.018(7) 0.036(6) 0.040(7)
Li1 0.066(7) 0.046(6) 0.053(6) 0.006(5) 0.014(5) -0.003(5)
N1 0.060(3) 0.043(3) 0.053(3) -0.001(3) 0.013(3) 0.000(2)
O1 0.056(3) 0.054(3) 0.047(2) -0.006(2) 0.010(2) -0.013(2)

loop_
_atom_type_symbol
_atom_type_description
_atom_type_scat_dispersion_real
_atom_type_scat_dispersion_imag
_atom_type_scat_source
C C 0.0033 0.0016 'International Tables Vol C Tables 4.2.6.8 and 6.1.1.4'
H H 0.0000 0.0000 'International Tables Vol C Tables 4.2.6.8 and 6.1.1.4'
N N 0.0061 0.0033 'International Tables Vol C Tables 4.2.6.8 and 6.1.1.4'
O O 0.0106 0.0060 'International Tables Vol C Tables 4.2.6.8 and 6.1.1.4'
Li Li -0.0003 0.0001 'International Tables Vol C Tables 4.2.6.8 and 6.1.1.4'

loop_
_geom_angle_atom_site_label_1
_geom_angle_atom_site_label_2
_geom_angle_atom_site_label_3
_geom_angle_site_symmetry_1
_geom_angle_site_symmetry_3
_geom_angle
N1 C1 H1A . . 109.5
N1 C1 H1B . . 109.5
H1A C1 H1B . . 109.5
N1 C1 H1C . . 109.5
H1A C1 H1C . . 109.5
H1B C1 H1C . . 109.5
N1 C2 C7 . . 125.4(5)
N1 C2 C3 . . 118.2(5)
C7 C2 C3 . . 116.3(5)
N1 C2 Li1 . 3_667 56.9(3)
C7 C2 Li1 . 3_667 132.4(5)
C3 C2 Li1 . 3_667 81.4(4)
C4 C3 C2 . . 121.5(6)
C4 C3 Li1 . 3_667 135.7(5)
C2 C3 Li1 . 3_667 66.9(4)
C4 C3 H3 . . 119.2
C2 C3 H3 . . 119.2
Li1 C3 H3 3_667 . 70.6
C3 C4 C5 . . 120.3(6)
C3 C4 H4 . . 119.9
C5 C4 H4 . . 119.9
C6 C5 C4 . . 118.9(6)
C6 C5 H5 . . 120.5
C4 C5 H5 . . 120.5
C5 C6 C7 . . 121.6(6)
C5 C6 H6 . . 119.2
C7 C6 H6 . . 119.2
C6 C7 C2 . . 121.2(6)
C6 C7 H7 . . 119.4
C2 C7 H7 . . 119.4
C9 C8 H8A . . 109.5
C9 C8 H8B . . 109.6
H8A C8 H8B . . 109.5
C9 C8 H8C . . 109.3
H8A C8 H8C . . 109.5
H8B C8 H8C . . 109.5
O1 C9 C8 . . 116.5(10)
O1 C9 C10 . . 111.6(8)
C8 C9 C10 . . 125.3(10)
O1 C9 H9 . . 98.5
C8 C9 H9 . . 98.5
C10 C9 H9 . . 98.6
C9 C10 C11 . . 105.1(7)
C9 C10 H10A . . 110.7
C11 C10 H10A . . 110.6
C9 C10 H10B . . 110.8
C11 C10 H10B . . 110.8
H10A C10 H10B . . 108.8
C12 C11 C10 . . 104.5(8)
C12 C11 H11A . . 113.6
C10 C11 H11A . . 110.7
C12 C11 H11B . . 108.1
C10 C11 H11B . . 110.9
H11A C11 H11B . . 108.9
C11 C12 O1 . . 113.8(9)
C11 C12 C13 . . 130.3(9)
O1 C12 C13 . . 115.4(8)
C11 C12 H12 . . 87.9
O1 C12 H12 . . 87.8
C13 C12 H12 . . 87.9
C12 C13 H13A . . 112.6
C12 C13 H13B . . 107.5
H13A C13 H13B . . 109.5
C12 C13 H13C . . 108.3
H13A C13 H13C . . 109.5
H13B C13 H13C . . 109.5
O1 Li1 N1 . . 135.8(6)
O1 Li1 N1 . 3_667 120.8(5)
N1 Li1 N1 . 3_667 103.0(5)
O1 Li1 C2 . 3_667 102.3(4)
N1 Li1 C2 . 3_667 118.8(5)
N1 Li1 C2 3_667 3_667 33.7(2)
O1 Li1 Li1 . 3_667 169.2(7)
N1 Li1 Li1 . 3_667 53.2(4)
N1 Li1 Li1 3_667 3_667 49.7(4)
C2 Li1 Li1 3_667 3_667 72.1(5)
O1 Li1 C3 . 3_667 105.5(4)
N1 Li1 C3 . 3_667 101.8(5)
N1 Li1 C3 3_667 3_667 59.1(3)
C2 Li1 C3 3_667 3_667 31.7(2)
Li1 Li1 C3 3_667 3_667 74.8(5)
C2 N1 C1 . . 115.4(5)
C2 N1 Li1 . . 122.1(5)
C1 N1 Li1 . . 119.1(5)
C2 N1 Li1 . 3_667 89.4(4)
C1 N1 Li1 . 3_667 123.2(5)
Li1 N1 Li1 . 3_667 77.0(5)
C9 O1 C12 . . 103.8(6)
C9 O1 Li1 . . 124.4(6)
C12 O1 Li1 . . 126.7(6)

loop_
_geom_bond_atom_site_label_1
_geom_bond_atom_site_label_2
_geom_bond_site_symmetry_2
_geom_bond_distance
C1 N1 . 1.462(7)
C1 H1A . 0.98
C1 H1B . 0.98
C1 H1C . 0.98
C2 N1 . 1.373(7)
C2 C7 . 1.392(8)
C2 C3 . 1.416(8)
C2 Li1 3_667 2.478(11)
C3 C4 . 1.373(8)
C3 Li1 3_667 2.663(12)
C3 H3 . 0.95
C4 C5 . 1.382(9)
C4 H4 . 0.95
C5 C6 . 1.364(9)
C5 H5 . 0.95
C6 C7 . 1.373(8)
C6 H6 . 0.95
C7 H7 . 0.95
C8 C9 . 1.418(13)
C8 H8A . 0.98
C8 H8B . 0.98
C8 H8C . 0.98
C9 O1 . 1.346(9)
C9 C10 . 1.426(12)
C9 H9 . 1.0
C10 C11 . 1.448(13)
C10 H10A . 0.99
C10 H10B . 0.99
C11 C12 . 1.349(14)
C11 H11A . 0.99
C11 H11B . 0.99
C12 O1 . 1.400(9)
C12 C13 . 1.415(13)
C12 H12 . 1.0
C13 H13A . 0.98
C13 H13B . 0.98
C13 H13C . 0.98
Li1 O1 . 1.908(10)
Li1 N1 . 1.978(10)
Li1 N1 3_667 2.077(11)
Li1 C2 3_667 2.478(11)
Li1 Li1 3_667 2.527(19)
Li1 C3 3_667 2.663(12)
N1 Li1 3_667 2.077(11)

loop_
_geom_torsion_atom_site_label_1
_geom_torsion_atom_site_label_2
_geom_torsion_atom_site_label_3
_geom_torsion_atom_site_label_4
_geom_torsion_site_symmetry_1
_geom_torsion_site_symmetry_4
_geom_torsion
N1 C2 C3 C4 . . 175.6(5)
C7 C2 C3 C4 . . -2.7(8)
Li1 C2 C3 C4 3_667 . 130.6(6)
N1 C2 C3 Li1 . 3_667 45.0(5)
C7 C2 C3 Li1 . 3_667 -133.3(5)
C2 C3 C4 C5 . . 1.2(9)
Li1 C3 C4 C5 3_667 . 89.5(8)
C3 C4 C5 C6 . . 0.3(10)
C4 C5 C6 C7 . . -0.3(10)
C5 C6 C7 C2 . . -1.3(9)
N1 C2 C7 C6 . . -175.4(5)
C3 C2 C7 C6 . . 2.7(8)
Li1 C2 C7 C6 3_667 . -100.3(7)
O1 C9 C10 C11 . . -2.3(15)
C8 C9 C10 C11 . . 148.1(13)
C9 C10 C11 C12 . . -4.5(15)
C10 C11 C12 O1 . . 10.0(16)
C10 C11 C12 C13 . . -177.9(16)
C7 C2 N1 C1 . . -5.3(8)
C3 C2 N1 C1 . . 176.6(5)
Li1 C2 N1 C1 3_667 . -127.0(6)
C7 C2 N1 Li1 . . -164.1(5)
C3 C2 N1 Li1 . . 17.8(8)
Li1 C2 N1 Li1 3_667 . 74.3(6)
C7 C2 N1 Li1 . 3_667 121.6(6)
C3 C2 N1 Li1 . 3_667 -56.5(5)
C8 C9 O1 C12 . . -145.3(12)
C10 C9 O1 C12 . . 7.8(15)
C8 C9 O1 Li1 . . 58.7(15)
C10 C9 O1 Li1 . . -148.1(9)
C11 C12 O1 C9 . . -11.4(16)
C13 C12 O1 C9 . . 175.3(13)
C11 C12 O1 Li1 . . 143.8(9)
C13 C12 O1 Li1 . . -29.5(19)
